data_7708549
loop_
_publ_author_name
'Karmakar, Gourab'
'Halankar, Kruti'
'Tyagi, Adish'
'Mandal, Balaji P.'
'Wadawale, Amey'
'Gotluru, Kedarnath'
'Srivastava, A. P.'
'Singh, Vishal'

_publ_section_title
;
 Dimethyltin(IV)-4,6-dimethyl-2-pyridylselenolate: An Efficient Single
 Source Precursor for the Preparation of SnSe Nanosheets as Anode Material
 for Lithium Ion Batteries
;
_journal_name_full 'Dalton Transactions'
_journal_paper_doi 10.1039/D1DT01312B
_journal_year 2021
_chemical_formula_sum 'C16 H22 N2 Se2 Sn'
_chemical_formula_weight 518.96
_space_group_crystal_system orthorhombic
_space_group_IT_number 62
_space_group_name_Hall '-P 2c 2n'
_space_group_name_H-M_alt 'P n a m'
_atom_sites_solution_hydrogens geom
_atom_sites_solution_primary direct
_atom_sites_solution_secondary difmap
_audit_creation_method SHELXL-2017/1
_audit_update_record
;
2020-02-24 deposited with the CCDC.	2021-10-11 downloaded from the CCDC.
;
_cell_angle_alpha 90
_cell_angle_beta 90
_cell_angle_gamma 90
_cell_formula_units_Z 4
_cell_length_a 12.4320(5)
_cell_length_b 7.5736(2)
_cell_length_c 21.0055(8)
_cell_measurement_reflns_used 3653
_cell_measurement_temperature 298(2)
_cell_measurement_theta_max 25.8840
_cell_measurement_theta_min 2.8510
_cell_volume 1977.77(12)
_computing_cell_refinement 'CrysAlisPro 1.171.40.57a (Rigaku OD, 2019)'
_computing_data_collection 'CrysAlisPro 1.171.40.57a (Rigaku OD, 2019)'
_computing_data_reduction 'CrysAlisPro 1.171.40.57a (Rigaku OD, 2019)'
_computing_structure_refinement 'SHELXL-2017/1 (Sheldrick, 2017)'
_computing_structure_solution OLEX1.2
_diffrn_ambient_temperature 298(2)
_diffrn_detector 'Hybrid Pixel Array Detector'
_diffrn_detector_area_resol_mean 10.0000
_diffrn_detector_type HyPix
_diffrn_measured_fraction_theta_full 0.999
_diffrn_measured_fraction_theta_max 0.859
_diffrn_measurement_device 'four-circle diffractometer'
_diffrn_measurement_device_type 'XtaLAB Synergy, Dualflex, HyPix'
_diffrn_radiation_monochromator mirror
_diffrn_radiation_probe x-ray
_diffrn_radiation_type 'Mo K\a'
_diffrn_radiation_wavelength 0.71073
_diffrn_reflns_av_R_equivalents 0.0288
_diffrn_reflns_av_unetI/netI 0.0280
_diffrn_reflns_Laue_measured_fraction_full 0.999
_diffrn_reflns_Laue_measured_fraction_max 0.859
_diffrn_reflns_limit_h_max 16
_diffrn_reflns_limit_h_min -15
_diffrn_reflns_limit_k_max 8
_diffrn_reflns_limit_k_min -10
_diffrn_reflns_limit_l_max 26
_diffrn_reflns_limit_l_min -28
_diffrn_reflns_number 8392
_diffrn_reflns_point_group_measured_fraction_full 0.999
_diffrn_reflns_point_group_measured_fraction_max 0.859
_diffrn_reflns_theta_full 26.000
_diffrn_reflns_theta_max 29.485
_diffrn_reflns_theta_min 2.859
_diffrn_source 'micro-focus sealed X-ray tube'
_diffrn_source_type 'PhotonJet (Mo) X-ray Source'
_exptl_absorpt_coefficient_mu 4.969
_exptl_absorpt_correction_T_max 1.00000
_exptl_absorpt_correction_T_min 0.27212
_exptl_absorpt_correction_type multi-scan
_exptl_absorpt_process_details
;
CrysAlisPro 1.171.40.57a (Rigaku Oxford Diffraction, 2019)
Empirical absorption correction using spherical harmonics,
 implemented in SCALE3 ABSPACK scaling algorithm.
;
_exptl_crystal_colour colourless
_exptl_crystal_density_diffrn 1.743
_exptl_crystal_description needle
_exptl_crystal_F_000 1000
_exptl_crystal_size_max 0.400
_exptl_crystal_size_mid 0.150
_exptl_crystal_size_min 0.100
_refine_diff_density_max 0.767
_refine_diff_density_min -0.265
_refine_diff_density_rms 0.078
_refine_ls_extinction_method none
_refine_ls_goodness_of_fit_ref 1.057
_refine_ls_hydrogen_treatment constr
_refine_ls_matrix_type full
_refine_ls_number_parameters 104
_refine_ls_number_reflns 2428
_refine_ls_number_restraints 0
_refine_ls_restrained_S_all 1.057
_refine_ls_R_factor_all 0.0610
_refine_ls_R_factor_gt 0.0384
_refine_ls_shift/su_max 0.001
_refine_ls_shift/su_mean 0.000
_refine_ls_structure_factor_coef Fsqd
_refine_ls_weighting_details 'w=1/[\s^2^(Fo^2^)+(0.0442P)^2^+0.5500P] where P=(Fo^2^+2Fc^2^)/3'
_refine_ls_weighting_scheme calc
_refine_ls_wR_factor_gt 0.0848
_refine_ls_wR_factor_ref 0.0921
_reflns_Friedel_coverage 0.000
_reflns_number_gt 1775
_reflns_number_total 2428
_reflns_threshold_expression 'I > 2\s(I)'
_cod_data_source_file d1dt01312b2.cif
_cod_data_source_block shelx
_cod_depositor_comments
;
The following automatic conversions were performed:

data item '_space_group_crystal_system' value 'Orthorhombic' was
changed to 'orthorhombic' in accordance with the
/home/data/users/saulius/crontab/automatic-downloads/rss-feeds/RSC/lib/dictionaries/cif_core.dic
dictionary named 'cif_core.dic' version 2.4.2 last updated on
2011-04-26.

data item '_atom_sites_solution_secondary' value 'diffmap' was
changed to 'difmap'.

Automatic conversion script
Id: cif_fix_values 7556 2019-12-06 15:28:31Z antanas 
;
_cod_database_code 7708549
_shelx_shelxl_version_number 2017/1
_shelx_space_group_comment
;
The symmetry employed for this shelxl refinement is uniquely defined
by the following loop, which should always be used as a source of
symmetry information in preference to the above space-group names.
They are only intended as comments.
;
_shelx_estimated_absorpt_t_min 0.241
_shelx_estimated_absorpt_t_max 0.636
_oxdiff_exptl_absorpt_empirical_full_min 0.647
_oxdiff_exptl_absorpt_empirical_full_max 2.707
_oxdiff_exptl_absorpt_empirical_details
;
Empirical correction (ABSPACK) includes:
- Absorption correction using spherical harmonics
- Frame scaling
;

loop_
_space_group_symop_operation_xyz
'x, y, z'
'-x, -y, z+1/2'
'x+1/2, -y+1/2, -z+1/2'
'-x+1/2, y+1/2, -z'
'-x, -y, -z'
'x, y, -z-1/2'
'-x-1/2, y-1/2, z-1/2'
'x-1/2, -y-1/2, z'

loop_
_atom_site_label
_atom_site_type_symbol
_atom_site_fract_x
_atom_site_fract_y
_atom_site_fract_z
_atom_site_U_iso_or_equiv
_atom_site_adp_type
_atom_site_occupancy
_atom_site_site_symmetry_order
_atom_site_calc_flag
_atom_site_refinement_flags_posn
_atom_site_refinement_flags_adp
_atom_site_refinement_flags_occupancy
_atom_site_disorder_assembly
_atom_site_disorder_group
Sn1 Sn 0.70643(3) 0.48527(4) 0.750000 0.06222(15) Uani 1 2 d S T P . .
Se1 Se 0.56459(3) 0.42410(6) 0.66080(2) 0.07867(18) Uani 1 1 d . . . . .
N1 N 0.7708(3) 0.5175(3) 0.62922(16) 0.0631(8) Uani 1 1 d . . . . .
C1 C 0.6750(4) 0.4841(4) 0.6022(2) 0.0683(10) Uani 1 1 d . . . . .
C2 C 0.6598(4) 0.4888(5) 0.5368(2) 0.0720(11) Uani 1 1 d . . . . .
H2 H 0.592149 0.466255 0.519740 0.086 Uiso 1 1 calc R U . . .
C3 C 0.7449(5) 0.5269(5) 0.4971(2) 0.0720(10) Uani 1 1 d . . . . .
C4 C 0.8432(4) 0.5599(5) 0.5255(2) 0.0724(11) Uani 1 1 d . . . . .
H4 H 0.902510 0.585384 0.500190 0.087 Uiso 1 1 calc R U . . .
C5 C 0.8550(4) 0.5556(5) 0.5909(2) 0.0685(10) Uani 1 1 d . . . . .
C6 C 0.7322(5) 0.5296(6) 0.4260(2) 0.0951(16) Uani 1 1 d . . . . .
H6A H 0.759026 0.421232 0.408424 0.143 Uiso 1 1 calc R U . . .
H6B H 0.771875 0.627145 0.408654 0.143 Uiso 1 1 calc R U . . .
H6C H 0.657424 0.542293 0.415400 0.143 Uiso 1 1 calc R U . . .
C7 C 0.9595(4) 0.5913(6) 0.6224(2) 0.0899(14) Uani 1 1 d . . . . .
H7A H 0.947056 0.646644 0.662877 0.135 Uiso 1 1 calc R U . . .
H7B H 1.001845 0.668132 0.596106 0.135 Uiso 1 1 calc R U . . .
H7C H 0.997300 0.482108 0.628726 0.135 Uiso 1 1 calc R U . . .
C8 C 0.7327(6) 0.7620(7) 0.750000 0.0886(18) Uani 1 2 d S T P . .
H8A H 0.803640 0.786611 0.765713 0.133 Uiso 0.5 1 calc R U P . .
H8B H 0.680448 0.818112 0.776890 0.133 Uiso 0.5 1 calc R U P . .
H8C H 0.725884 0.806494 0.707397 0.133 Uiso 0.5 1 calc R U P . .
C9 C 0.8153(5) 0.2705(7) 0.750000 0.0749(16) Uani 1 2 d S T P . .
H9A H 0.826134 0.230392 0.707126 0.112 Uiso 0.5 1 calc R U P . .
H9B H 0.786260 0.175961 0.775154 0.112 Uiso 0.5 1 calc R U P . .
H9C H 0.882732 0.307655 0.767721 0.112 Uiso 0.5 1 calc R U P . .

loop_
_atom_site_aniso_label
_atom_site_aniso_U_11
_atom_site_aniso_U_22
_atom_site_aniso_U_33
_atom_site_aniso_U_23
_atom_site_aniso_U_13
_atom_site_aniso_U_12
Sn1 0.0661(3) 0.0503(2) 0.0703(3) 0.000 0.000 0.00693(15)
Se1 0.0649(3) 0.0877(3) 0.0834(3) 0.0062(2) -0.0053(2) -0.0020(2)
N1 0.067(2) 0.0539(17) 0.068(2) -0.0009(14) -0.0094(16) 0.0004(14)
C1 0.073(3) 0.052(2) 0.080(3) -0.0002(18) -0.010(2) 0.0006(17)
C2 0.072(3) 0.068(2) 0.076(3) 0.002(2) -0.019(2) -0.0020(19)
C3 0.089(3) 0.058(2) 0.070(3) 0.0029(18) -0.010(2) -0.001(2)
C4 0.080(3) 0.064(2) 0.073(3) 0.000(2) -0.001(2) -0.006(2)
C5 0.074(3) 0.0530(19) 0.078(3) -0.0031(18) -0.011(2) -0.0025(18)
C6 0.115(4) 0.100(3) 0.070(3) 0.008(3) -0.015(3) -0.018(3)
C7 0.081(3) 0.092(3) 0.097(3) 0.002(3) -0.019(3) -0.011(2)
C8 0.130(6) 0.055(3) 0.081(4) 0.000 0.000 0.004(3)
C9 0.092(4) 0.062(3) 0.071(3) 0.000 0.000 0.021(3)

loop_
_atom_type_symbol
_atom_type_description
_atom_type_scat_dispersion_real
_atom_type_scat_dispersion_imag
_atom_type_scat_source
C C 0.0033 0.0016 'International Tables Vol C Tables 4.2.6.8 and 6.1.1.4'
H H 0.0000 0.0000 'International Tables Vol C Tables 4.2.6.8 and 6.1.1.4'
N N 0.0061 0.0033 'International Tables Vol C Tables 4.2.6.8 and 6.1.1.4'
Se Se -0.0929 2.2259 'International Tables Vol C Tables 4.2.6.8 and 6.1.1.4'
Sn Sn -0.6537 1.4246 'International Tables Vol C Tables 4.2.6.8 and 6.1.1.4'

loop_
_geom_angle_atom_site_label_1
_geom_angle_atom_site_label_2
_geom_angle_atom_site_label_3
_geom_angle
_geom_angle_site_symmetry_1
_geom_angle_site_symmetry_3
_geom_angle_publ_flag
C9 Sn1 C8 131.4(3) . . ?
C9 Sn1 Se1 107.16(11) . . ?
C8 Sn1 Se1 106.20(14) . . ?
C9 Sn1 Se1 107.16(11) . 6_557 ?
C8 Sn1 Se1 106.20(14) . 6_557 ?
Se1 Sn1 Se1 91.57(2) . 6_557 ?
C1 Se1 Sn1 86.22(13) . . ?
C1 N1 C5 118.4(4) . . ?
N1 C1 C2 122.3(4) . . ?
N1 C1 Se1 114.4(3) . . ?
C2 C1 Se1 123.3(3) . . ?
C3 C2 C1 120.0(4) . . ?
C3 C2 H2 120.0 . . ?
C1 C2 H2 120.0 . . ?
C2 C3 C4 117.0(4) . . ?
C2 C3 C6 121.6(5) . . ?
C4 C3 C6 121.4(5) . . ?
C5 C4 C3 121.3(4) . . ?
C5 C4 H4 119.4 . . ?
C3 C4 H4 119.4 . . ?
N1 C5 C4 121.0(4) . . ?
N1 C5 C7 116.8(4) . . ?
C4 C5 C7 122.2(4) . . ?
C3 C6 H6A 109.5 . . ?
C3 C6 H6B 109.5 . . ?
H6A C6 H6B 109.5 . . ?
C3 C6 H6C 109.5 . . ?
H6A C6 H6C 109.5 . . ?
H6B C6 H6C 109.5 . . ?
C5 C7 H7A 109.5 . . ?
C5 C7 H7B 109.5 . . ?
H7A C7 H7B 109.5 . . ?
C5 C7 H7C 109.5 . . ?
H7A C7 H7C 109.5 . . ?
H7B C7 H7C 109.5 . . ?
Sn1 C8 H8A 109.5 . . ?
Sn1 C8 H8B 109.5 . . ?
H8A C8 H8B 109.5 . . ?
Sn1 C8 H8C 109.5 . . ?
H8A C8 H8C 109.5 . . ?
H8B C8 H8C 109.5 . . ?
Sn1 C8 H8A 109.5(7) . 6_557 ?
H8A C8 H8A 40.2 . 6_557 ?
H8B C8 H8A 137.6 . 6_557 ?
H8C C8 H8A 72.1 . 6_557 ?
Sn1 C8 H8B 109.5(10) . 6_557 ?
H8A C8 H8B 137.6 . 6_557 ?
H8B C8 H8B 72.1 . 6_557 ?
H8C C8 H8B 40.2 . 6_557 ?
H8A C8 H8B 109.5 6_557 6_557 ?
Sn1 C8 H8C 109.5(3) . 6_557 ?
H8A C8 H8C 72.1 . 6_557 ?
H8B C8 H8C 40.2 . 6_557 ?
H8C C8 H8C 137.6 . 6_557 ?
H8A C8 H8C 109.5 6_557 6_557 ?
H8B C8 H8C 109.5 6_557 6_557 ?
Sn1 C9 H9A 109.5 . . ?
Sn1 C9 H9B 109.5 . . ?
H9A C9 H9B 109.5 . . ?
Sn1 C9 H9C 109.5 . . ?
H9A C9 H9C 109.5 . . ?
H9B C9 H9C 109.5 . . ?
Sn1 C9 H9A 109.47(16) . 6_557 ?
H9A C9 H9A 139.5 . 6_557 ?
H9B C9 H9A 45.6 . 6_557 ?
H9C C9 H9A 66.8 . 6_557 ?
Sn1 C9 H9B 109.5(8) . 6_557 ?
H9A C9 H9B 45.6 . 6_557 ?
H9B C9 H9B 66.8 . 6_557 ?
H9C C9 H9B 139.5 . 6_557 ?
H9A C9 H9B 109.5 6_557 6_557 ?
Sn1 C9 H9C 109.5(6) . 6_557 ?
H9A C9 H9C 66.8 . 6_557 ?
H9B C9 H9C 139.5 . 6_557 ?
H9C C9 H9C 45.6 . 6_557 ?
H9A C9 H9C 109.5 6_557 6_557 ?
H9B C9 H9C 109.5 6_557 6_557 ?

loop_
_geom_bond_atom_site_label_1
_geom_bond_atom_site_label_2
_geom_bond_distance
_geom_bond_site_symmetry_2
_geom_bond_publ_flag
Sn1 C9 2.116(5) . ?
Sn1 C8 2.121(6) . ?
Sn1 Se1 2.6144(5) . ?
Sn1 Se1 2.6144(5) 6_557 ?
Se1 C1 1.899(5) . ?
N1 C1 1.342(5) . ?
N1 C5 1.352(5) . ?
C1 C2 1.389(6) . ?
C2 C3 1.377(7) . ?
C2 H2 0.9300 . ?
C3 C4 1.384(7) . ?
C3 C6 1.502(7) . ?
C4 C5 1.381(6) . ?
C4 H4 0.9300 . ?
C5 C7 1.484(6) . ?
C6 H6A 0.9600 . ?
C6 H6B 0.9600 . ?
C6 H6C 0.9600 . ?
C7 H7A 0.9600 . ?
C7 H7B 0.9600 . ?
C7 H7C 0.9600 . ?
C8 H8A 0.9600 . ?
C8 H8B 0.9600 . ?
C8 H8C 0.9600 . ?
C8 H8A 0.96(3) 6_557 ?
C8 H8B 0.96(5) 6_557 ?
C8 H8C 0.960(14) 6_557 ?
C9 H9A 0.9600 . ?
C9 H9B 0.9600 . ?
C9 H9C 0.9600 . ?
C9 H9A 0.960(7) 6_557 ?
C9 H9B 0.96(4) 6_557 ?
C9 H9C 0.96(3) 6_557 ?

loop_
_geom_torsion_atom_site_label_1
_geom_torsion_atom_site_label_2
_geom_torsion_atom_site_label_3
_geom_torsion_atom_site_label_4
_geom_torsion
_geom_torsion_site_symmetry_1
_geom_torsion_site_symmetry_2
_geom_torsion_site_symmetry_3
_geom_torsion_site_symmetry_4
_geom_torsion_publ_flag
C5 N1 C1 C2 -0.5(5) . . . . ?
C5 N1 C1 Se1 177.8(2) . . . . ?
Sn1 Se1 C1 N1 3.7(2) . . . . ?
Sn1 Se1 C1 C2 -177.9(3) . . . . ?
N1 C1 C2 C3 0.8(6) . . . . ?
Se1 C1 C2 C3 -177.5(3) . . . . ?
C1 C2 C3 C4 -0.3(6) . . . . ?
C1 C2 C3 C6 178.7(4) . . . . ?
C2 C3 C4 C5 -0.4(6) . . . . ?
C6 C3 C4 C5 -179.4(4) . . . . ?
C1 N1 C5 C4 -0.1(5) . . . . ?
C1 N1 C5 C7 -179.8(3) . . . . ?
C3 C4 C5 N1 0.6(6) . . . . ?
C3 C4 C5 C7 -179.7(4) . . . . ?
